data_1520637
loop_
_publ_author_name
'Du, Xiang-Wei'
'Stanley, Levi M.'

_publ_section_title
;
 Tandem Alkyne Hydroacylation and Oxo-Michael Addition: Diastereoselective
 Synthesis of 2,3-Disubstituted Chroman-4-ones and Fluorinated
 Derivatives.
;
_journal_issue 13
_journal_name_full 'Organic letters'
_journal_page_first 3276
_journal_page_last 3279
_journal_paper_doi 10.1021/acs.orglett.5b01447
_journal_volume 17
_journal_year 2015
_chemical_formula_sum 'C21 H15 F O2'
_chemical_formula_weight 318.33
_space_group_crystal_system monoclinic
_space_group_IT_number 14
_space_group_name_Hall '-P 2ybc'
_space_group_name_H-M_alt 'P 1 21/c 1'
_symmetry_space_group_name_Hall '-P 2ybc'
_symmetry_space_group_name_H-M 'P 1 21/c 1'
_atom_sites_solution_hydrogens geom
_atom_sites_solution_primary direct
_atom_sites_solution_secondary difmap
_cell_angle_alpha 90
_cell_angle_beta 103.2460(16)
_cell_angle_gamma 90
_cell_formula_units_Z 4
_cell_length_a 12.0845(12)
_cell_length_b 5.9453(6)
_cell_length_c 22.597(2)
_cell_measurement_temperature 173.(2)
_cell_volume 1580.3(3)
_computing_cell_refinement 'SAINT V7.66A (Bruker AXS, 2013)'
_computing_data_collection 'APEX2 Suite (Bruker AXS, 2013)'
_computing_data_reduction 'SAINT V7.66A (Bruker AXS, 2013)'
_computing_molecular_graphics 'XSHELL (Bruker AXS, 2007)'
_computing_publication_material 'APEX2 Suite (Bruker AXS, 2013)'
_computing_structure_refinement 'SHELXL-2013 (Sheldrick, 2013)'
_computing_structure_solution 'SHELXS-2013 (Sheldrick, 2013)'
_diffrn_ambient_temperature 173.(2)
_diffrn_measured_fraction_theta_full 0.998
_diffrn_measured_fraction_theta_max 0.998
_diffrn_measurement_device_type 'Bruker APEX-II CCD'
_diffrn_measurement_method ' full spere \w scans'
_diffrn_radiation_monochromator graphite
_diffrn_radiation_type 'MoK\a '
_diffrn_radiation_wavelength 0.71073
_diffrn_reflns_av_R_equivalents 0.0264
_diffrn_reflns_av_unetI/netI 0.0227
_diffrn_reflns_limit_h_max 16
_diffrn_reflns_limit_h_min -16
_diffrn_reflns_limit_k_max 8
_diffrn_reflns_limit_k_min -7
_diffrn_reflns_limit_l_max 30
_diffrn_reflns_limit_l_min -30
_diffrn_reflns_number 16221
_diffrn_reflns_theta_full 28.74
_diffrn_reflns_theta_max 28.74
_diffrn_reflns_theta_min 1.73
_diffrn_source 'X-ray tuve'
_diffrn_source_type 'Sealed tube'
_exptl_absorpt_coefficient_mu 0.093
_exptl_absorpt_correction_T_max 0.99
_exptl_absorpt_correction_T_min 0.98
_exptl_absorpt_correction_type multi-scan
_exptl_absorpt_process_details 'SADABS (Bruker, 2013)'
_exptl_crystal_colour 'pale yellow'
_exptl_crystal_density_diffrn 1.338
_exptl_crystal_density_method 'not measured'
_exptl_crystal_description block
_exptl_crystal_F_000 664
_exptl_crystal_size_max 0.260
_exptl_crystal_size_mid 0.260
_exptl_crystal_size_min 0.100
_refine_diff_density_max 0.225
_refine_diff_density_min -0.257
_refine_ls_extinction_method none
_refine_ls_goodness_of_fit_ref 1.001
_refine_ls_hydrogen_treatment constr
_refine_ls_matrix_type full
_refine_ls_number_parameters 217
_refine_ls_number_reflns 4079
_refine_ls_number_restraints 0
_refine_ls_restrained_S_all 1.001
_refine_ls_R_factor_all 0.0597
_refine_ls_R_factor_gt 0.0446
_refine_ls_shift/su_max 0.001
_refine_ls_shift/su_mean 0.000
_refine_ls_structure_factor_coef Fsqd
_refine_ls_weighting_details 'w=1/[\s^2^(Fo^2^)+(0.0687P)^2^+0.3053P] where P=(Fo^2^+2Fc^2^)/3'
_refine_ls_weighting_scheme calc
_refine_ls_wR_factor_gt 0.1187
_refine_ls_wR_factor_ref 0.1309
_reflns_number_gt 3166
_reflns_number_total 4079
_reflns_threshold_expression 'I > 2\s(I)'
_cod_data_source_file ol5b01447_si_002.cif
_cod_data_source_block I
_cod_depositor_comments 'Adding full bibliography for 1520637.cif.'
_cod_database_code 1520637

loop_
_space_group_symop_operation_xyz
'x, y, z'
'-x, y+1/2, -z+1/2'
'-x, -y, -z'
'x, -y-1/2, z-1/2'

loop_
_atom_site_type_symbol
_atom_site_label
_atom_site_fract_x
_atom_site_fract_y
_atom_site_fract_z
_atom_site_U_iso_or_equiv
_atom_site_adp_type
_atom_site_calc_flag
_atom_site_refinement_flags_adp
_atom_site_refinement_flags_posn
_atom_site_occupancy
C C1 0.19454(11) 0.7294(2) 0.97295(6) 0.0454(3) Uani d . . 1
C C2 0.12074(14) 0.7828(3) 1.01069(7) 0.0608(4) Uani d . . 1
H H2 0.0563 0.6907 1.0102 0.073 Uiso calc U R 1
C C3 0.14082(15) 0.9662(4) 1.04827(7) 0.0695(5) Uani d . . 1
H H3 0.0898 1.0019 1.0733 0.083 Uiso calc U R 1
C C4 0.23542(16) 1.1000(3) 1.04989(6) 0.0642(5) Uani d . . 1
H H4 0.2486 1.2276 1.0759 0.077 Uiso calc U R 1
C C5 0.31062(13) 1.0498(3) 1.01421(6) 0.0509(3) Uani d . . 1
H H5 0.3761 1.1403 1.0161 0.061 Uiso calc U R 1
C C6 0.28946(11) 0.8658(2) 0.97561(5) 0.0405(3) Uani d . . 1
C C7 0.37176(10) 0.5988(2) 0.92093(5) 0.0379(3) Uani d . . 1
H H7 0.3988 0.5047 0.9581 0.045 Uiso calc U R 1
C C8 0.45956(10) 0.5856(2) 0.88366(5) 0.0387(3) Uani d . . 1
C C9 0.52747(12) 0.3955(2) 0.88739(7) 0.0514(3) Uani d . . 1
H H9 0.5189 0.2765 0.914 0.062 Uiso calc U R 1
C C10 0.60754(14) 0.3780(3) 0.85262(8) 0.0612(4) Uani d . . 1
H H10 0.6536 0.2472 0.8554 0.073 Uiso calc U R 1
C C11 0.62056(13) 0.5497(3) 0.81395(7) 0.0568(4) Uani d . . 1
H H11 0.6755 0.5375 0.79 0.068 Uiso calc U R 1
C C12 0.55373(12) 0.7396(3) 0.81000(7) 0.0519(3) Uani d . . 1
H H12 0.5629 0.8582 0.7833 0.062 Uiso calc U R 1
C C13 0.47347(11) 0.7584(2) 0.84465(6) 0.0447(3) Uani d . . 1
H H13 0.4278 0.8897 0.8417 0.054 Uiso calc U R 1
C C14 0.25287(10) 0.5118(2) 0.88806(5) 0.0383(3) Uani d . . 1
C C15 0.20590(10) 0.6101(2) 0.82545(5) 0.0352(3) Uani d . . 1
C C16 0.21840(12) 0.4903(3) 0.77486(6) 0.0467(3) Uani d . . 1
H H16 0.2568 0.3497 0.7798 0.056 Uiso calc U R 1
C C17 0.17517(13) 0.5745(3) 0.71715(6) 0.0578(4) Uani d . . 1
H H17 0.1838 0.4911 0.6826 0.069 Uiso calc U R 1
C C18 0.11971(13) 0.7781(3) 0.70937(7) 0.0574(4) Uani d . . 1
H H18 0.0895 0.8346 0.6696 0.069 Uiso calc U R 1
C C19 0.10816(12) 0.8998(3) 0.75939(7) 0.0519(4) Uani d . . 1
H H19 0.0706 1.0412 0.7541 0.062 Uiso calc U R 1
C C20 0.15117(11) 0.8167(2) 0.81780(6) 0.0435(3) Uani d . . 1
H H20 0.143 0.9012 0.8522 0.052 Uiso calc U R 1
C C21 0.17007(11) 0.5414(3) 0.92976(6) 0.0473(3) Uani d . . 1
F F1 0.26792(8) 0.28092(13) 0.88225(4) 0.0543(2) Uani d . . 1
O O1 0.09010(10) 0.4146(2) 0.92532(5) 0.0727(4) Uani d . . 1
O O2 0.36530(7) 0.82686(15) 0.94015(4) 0.0421(2) Uani d . . 1

loop_
_atom_site_aniso_label
_atom_site_aniso_U_11
_atom_site_aniso_U_22
_atom_site_aniso_U_33
_atom_site_aniso_U_12
_atom_site_aniso_U_13
_atom_site_aniso_U_23
C1 0.0429(7) 0.0600(8) 0.0315(6) -0.0001(6) 0.0048(5) 0.0065(5)
C2 0.0489(8) 0.0946(13) 0.0384(7) 0.0029(8) 0.0092(6) 0.0072(8)
C3 0.0669(10) 0.1056(15) 0.0356(7) 0.0249(10) 0.0108(7) 0.0013(8)
C4 0.0831(12) 0.0691(11) 0.0347(7) 0.0207(9) 0.0022(7) -0.0047(7)
C5 0.0639(9) 0.0482(8) 0.0354(6) 0.0045(7) 0.0007(6) 0.0010(6)
C6 0.0440(7) 0.0444(7) 0.0299(5) 0.0031(5) 0.0016(5) 0.0050(5)
C7 0.0393(6) 0.0339(6) 0.0368(6) -0.0013(5) 0.0011(5) 0.0050(5)
C8 0.0344(6) 0.0386(6) 0.0387(6) -0.0003(5) -0.0004(5) 0.0016(5)
C9 0.0519(8) 0.0420(7) 0.0566(8) 0.0090(6) 0.0045(6) 0.0068(6)
C10 0.0532(8) 0.0560(9) 0.0725(10) 0.0177(7) 0.0102(7) -0.0036(8)
C11 0.0450(8) 0.0675(10) 0.0586(9) 0.0039(7) 0.0136(6) -0.0063(8)
C12 0.0439(7) 0.0581(8) 0.0533(8) -0.0024(6) 0.0104(6) 0.0075(7)
C13 0.0377(6) 0.0416(7) 0.0528(7) 0.0038(5) 0.0063(5) 0.0071(6)
C14 0.0435(6) 0.0317(6) 0.0371(6) -0.0071(5) 0.0042(5) 0.0020(5)
C15 0.0318(5) 0.0378(6) 0.0343(6) -0.0067(5) 0.0040(4) 0.0017(5)
C16 0.0470(7) 0.0514(8) 0.0416(7) 0.0025(6) 0.0100(5) -0.0021(6)
C17 0.0587(9) 0.0785(11) 0.0363(7) 0.0004(8) 0.0110(6) -0.0013(7)
C18 0.0464(8) 0.0819(11) 0.0407(7) -0.0059(7) 0.0036(6) 0.0174(7)
C19 0.0412(7) 0.0517(8) 0.0602(9) 0.0023(6) 0.0059(6) 0.0179(7)
C20 0.0443(7) 0.0408(7) 0.0441(7) -0.0014(5) 0.0078(5) 0.0007(5)
C21 0.0420(7) 0.0614(8) 0.0359(6) -0.0130(6) 0.0034(5) 0.0083(6)
F1 0.0711(6) 0.0316(4) 0.0551(5) -0.0087(3) 0.0034(4) 0.0051(3)
O1 0.0636(7) 0.0993(10) 0.0570(7) -0.0411(7) 0.0176(5) -0.0040(6)
O2 0.0436(5) 0.0387(5) 0.0441(5) -0.0069(4) 0.0102(4) -0.0041(4)

loop_
_atom_type_symbol
_atom_type_description
_atom_type_scat_dispersion_real
_atom_type_scat_dispersion_imag
_atom_type_scat_source
C C 0.0033 0.0016 'International Tables Vol C Tables 4.2.6.8 and 6.1.1.4'
H H 0.0000 0.0000 'International Tables Vol C Tables 4.2.6.8 and 6.1.1.4'
O O 0.0106 0.0060 'International Tables Vol C Tables 4.2.6.8 and 6.1.1.4'
F F 0.0171 0.0103 'International Tables Vol C Tables 4.2.6.8 and 6.1.1.4'

loop_
_geom_angle_atom_site_label_1
_geom_angle_atom_site_label_2
_geom_angle_atom_site_label_3
_geom_angle
C6 C1 C2 118.23(14)
C6 C1 C21 120.64(12)
C2 C1 C21 121.08(13)
C3 C2 C1 120.63(16)
C3 C2 H2 119.7
C1 C2 H2 119.7
C2 C3 C4 120.09(15)
C2 C3 H3 120.0
C4 C3 H3 120.0
C5 C4 C3 120.70(16)
C5 C4 H4 119.7
C3 C4 H4 119.7
C4 C5 C6 119.18(15)
C4 C5 H5 120.4
C6 C5 H5 120.4
O2 C6 C5 116.76(12)
O2 C6 C1 122.07(12)
C5 C6 C1 121.16(13)
O2 C7 C8 108.34(10)
O2 C7 C14 110.68(10)
C8 C7 C14 114.29(10)
O2 C7 H7 107.8
C8 C7 H7 107.8
C14 C7 H7 107.8
C9 C8 C13 119.01(12)
C9 C8 C7 119.53(12)
C13 C8 C7 121.46(11)
C10 C9 C8 120.52(14)
C10 C9 H9 119.7
C8 C9 H9 119.7
C11 C10 C9 120.09(14)
C11 C10 H10 120.0
C9 C10 H10 120.0
C10 C11 C12 119.88(14)
C10 C11 H11 120.1
C12 C11 H11 120.1
C11 C12 C13 120.36(14)
C11 C12 H12 119.8
C13 C12 H12 119.8
C12 C13 C8 120.15(13)
C12 C13 H13 119.9
C8 C13 H13 119.9
F1 C14 C15 108.70(10)
F1 C14 C21 106.76(10)
C15 C14 C21 111.82(10)
F1 C14 C7 104.33(10)
C15 C14 C7 115.28(10)
C21 C14 C7 109.35(10)
C16 C15 C20 119.47(12)
C16 C15 C14 118.94(12)
C20 C15 C14 121.59(11)
C15 C16 C17 120.22(14)
C15 C16 H16 119.9
C17 C16 H16 119.9
C18 C17 C16 120.47(14)
C18 C17 H17 119.8
C16 C17 H17 119.8
C19 C18 C17 119.72(13)
C19 C18 H18 120.1
C17 C18 H18 120.1
C18 C19 C20 120.39(14)
C18 C19 H19 119.8
C20 C19 H19 119.8
C15 C20 C19 119.72(13)
C15 C20 H20 120.1
C19 C20 H20 120.1
O1 C21 C1 124.34(13)
O1 C21 C14 119.86(13)
C1 C21 C14 115.80(11)
C6 O2 C7 115.36(10)

loop_
_geom_bond_atom_site_label_1
_geom_bond_atom_site_label_2
_geom_bond_distance
C1 C6 1.3946(19)
C1 C2 1.404(2)
C1 C21 1.469(2)
C2 C3 1.369(3)
C2 H2 0.95
C3 C4 1.386(3)
C3 H3 0.95
C4 C5 1.379(2)
C4 H4 0.95
C5 C6 1.3861(19)
C5 H5 0.95
C6 O2 1.3683(15)
C7 O2 1.4312(15)
C7 C8 1.5003(18)
C7 C14 1.5474(17)
C7 H7 1.0
C8 C9 1.3879(18)
C8 C13 1.3885(18)
C9 C10 1.383(2)
C9 H9 0.95
C10 C11 1.376(2)
C10 H10 0.95
C11 C12 1.379(2)
C11 H11 0.95
C12 C13 1.3836(19)
C12 H12 0.95
C13 H13 0.95
C14 F1 1.3949(14)
C14 C15 1.5157(16)
C14 C21 1.5337(18)
C15 C16 1.3844(18)
C15 C20 1.3867(18)
C16 C17 1.383(2)
C16 H16 0.95
C17 C18 1.376(2)
C17 H17 0.95
C18 C19 1.376(2)
C18 H18 0.95
C19 C20 1.3934(19)
C19 H19 0.95
C20 H20 0.95
C21 O1 1.2118(16)
